data_7116853
loop_
_publ_author_name
'Ralf Kather'
'Tomas Svoboda'
'Maren Wehrhahn'
'Elena Rychagova'
'Enno Lork'
'Libor Dostal'
'Sergey Ketkov'
'Jens Beckmann'

_publ_section_title
;
 Lewis-acid induced disaggregation of dimeric arylantimony oxides
;
_journal_name_full Chem.Commun.
_journal_page_first 5932
_journal_paper_doi 10.1039/C5cc00738K
_journal_volume 51
_journal_year 2015
_chemical_formula_sum 'C36 H15 B F15 O Sb'
_chemical_formula_weight 881.04
_chemical_name_systematic
; 
 ? 
;
_space_group_IT_number 14
_symmetry_cell_setting monoclinic
_symmetry_space_group_name_Hall '-P 2yn'
_symmetry_space_group_name_H-M 'P 1 21/n 1'
_atom_sites_solution_hydrogens geom
_atom_sites_solution_primary direct
_atom_sites_solution_secondary difmap
_audit_creation_method SHELXL-97
_audit_update_record
;
2015-01-26 deposited with the CCDC.
2015-02-22 downloaded from the CCDC.
;
_cell_angle_alpha 90.00
_cell_angle_beta 95.340(10)
_cell_angle_gamma 90.00
_cell_formula_units_Z 4
_cell_length_a 12.248(2)
_cell_length_b 17.312(4)
_cell_length_c 15.058(4)
_cell_measurement_reflns_used 43
_cell_measurement_temperature 173(2)
_cell_measurement_theta_max 24.914
_cell_measurement_theta_min 4.208
_cell_volume 3179.0(12)
_computing_cell_refinement 'Siemens XSCANS'
_computing_data_collection 'Siemens XSCANS'
_computing_data_reduction 'Siemens XSCANS'
_computing_molecular_graphics 'Siemens SHELXTL'
_computing_publication_material 'Siemens SHELXTL'
_computing_structure_refinement 'Siemens SHELXTL'
_computing_structure_solution 'Siemens SHELXTL'
_diffrn_ambient_temperature 173(2)
_diffrn_measured_fraction_theta_full 0.998
_diffrn_measured_fraction_theta_max 0.998
_diffrn_measurement_device_type 'Siemens P4'
_diffrn_measurement_method '2\q/\w scans'
_diffrn_radiation_monochromator graphite
_diffrn_radiation_source 'sealed tube'
_diffrn_radiation_type MoK\a
_diffrn_radiation_wavelength 0.71073
_diffrn_reflns_av_R_equivalents 0.0000
_diffrn_reflns_av_sigmaI/netI 0.0495
_diffrn_reflns_limit_h_max 15
_diffrn_reflns_limit_h_min -15
_diffrn_reflns_limit_k_max 22
_diffrn_reflns_limit_k_min 0
_diffrn_reflns_limit_l_max 19
_diffrn_reflns_limit_l_min 0
_diffrn_reflns_number 7293
_diffrn_reflns_theta_full 27.52
_diffrn_reflns_theta_max 27.52
_diffrn_reflns_theta_min 2.05
_diffrn_standards_interval_count 197
_diffrn_standards_number 3
_exptl_absorpt_coefficient_mu 0.988
_exptl_absorpt_correction_T_max 1.0000
_exptl_absorpt_correction_T_min 0.6520
_exptl_absorpt_correction_type refdelf
_exptl_absorpt_process_details 'Walker, N. & Stuart, D (1983) Acta. Cryst. A39, 158-166'
_exptl_crystal_colour colourless
_exptl_crystal_density_diffrn 1.841
_exptl_crystal_density_method 'not measured'
_exptl_crystal_description block
_exptl_crystal_F_000 1720
_exptl_crystal_size_max 1.0
_exptl_crystal_size_mid 0.8
_exptl_crystal_size_min 0.6
_refine_diff_density_max 0.588
_refine_diff_density_min -0.541
_refine_diff_density_rms 0.092
_refine_ls_extinction_method none
_refine_ls_goodness_of_fit_ref 1.037
_refine_ls_hydrogen_treatment constr
_refine_ls_matrix_type full
_refine_ls_number_parameters 487
_refine_ls_number_reflns 7293
_refine_ls_number_restraints 0
_refine_ls_restrained_S_all 1.037
_refine_ls_R_factor_all 0.0481
_refine_ls_R_factor_gt 0.0363
_refine_ls_shift/su_max 0.001
_refine_ls_shift/su_mean 0.000
_refine_ls_structure_factor_coef Fsqd
_refine_ls_weighting_details 'calc w=1/[\s^2^(Fo^2^)+(0.0472P)^2^+1.2849P] where P=(Fo^2^+2Fc^2^)/3'
_refine_ls_weighting_scheme calc
_refine_ls_wR_factor_gt 0.0910
_refine_ls_wR_factor_ref 0.0956
_reflns_number_gt 6004
_reflns_number_total 7293
_reflns_threshold_expression >2sigma(I)
_cod_data_source_file c5cc00738k2.cif
_cod_data_source_block shelxl_1
_cod_original_sg_symbol_H-M P2(1)/n
_cod_database_code 7116853

loop_
_symmetry_equiv_pos_as_xyz
'x, y, z'
'-x+1/2, y+1/2, -z+1/2'
'-x, -y, -z'
'x-1/2, -y-1/2, z-1/2'

loop_
_atom_site_label
_atom_site_type_symbol
_atom_site_fract_x
_atom_site_fract_y
_atom_site_fract_z
_atom_site_U_iso_or_equiv
_atom_site_adp_type
_atom_site_occupancy
_atom_site_symmetry_multiplicity
_atom_site_calc_flag
_atom_site_refinement_flags
C10 C 0.3522(2) 0.84279(15) 0.02134(19) 0.0245(6) Uani 1 1 d .
C11 C 0.4230(2) 0.90177(17) 0.0534(2) 0.0272(6) Uani 1 1 d .
C12 C 0.5358(3) 0.89813(18) 0.0589(2) 0.0312(6) Uani 1 1 d .
C13 C 0.5848(2) 0.8325(2) 0.0307(2) 0.0342(7) Uani 1 1 d .
C14 C 0.5198(3) 0.77268(19) -0.0049(2) 0.0325(7) Uani 1 1 d .
C15 C 0.4068(2) 0.77967(17) -0.0104(2) 0.0269(6) Uani 1 1 d .
C20 C 0.1861(2) 0.92082(16) -0.0542(2) 0.0257(6) Uani 1 1 d .
C21 C 0.2082(2) 0.90504(18) -0.1410(2) 0.0300(6) Uani 1 1 d .
C22 C 0.1909(3) 0.9561(2) -0.2113(2) 0.0354(7) Uani 1 1 d .
C23 C 0.1484(3) 1.0281(2) -0.1963(2) 0.0358(7) Uani 1 1 d .
C24 C 0.1250(3) 1.04707(18) -0.1122(2) 0.0338(7) Uani 1 1 d .
C25 C 0.1446(2) 0.99426(18) -0.0434(2) 0.0301(6) Uani 1 1 d .
C30 C 0.1424(2) 0.77675(16) 0.01126(19) 0.0244(6) Uani 1 1 d .
C31 C 0.1716(2) 0.70916(17) 0.0564(2) 0.0264(6) Uani 1 1 d .
C32 C 0.1067(3) 0.64497(17) 0.0610(2) 0.0300(6) Uani 1 1 d .
C33 C 0.0011(3) 0.64754(18) 0.0218(2) 0.0329(7) Uani 1 1 d .
C34 C -0.0351(2) 0.71336(19) -0.0230(2) 0.0309(6) Uani 1 1 d .
C35 C 0.0351(2) 0.77511(17) -0.0292(2) 0.0279(6) Uani 1 1 d .
C40 C 0.1702(2) 0.94708(16) 0.3012(2) 0.0272(6) Uani 1 1 d .
C41 C 0.1748(3) 0.94252(19) 0.3934(2) 0.0370(7) Uani 1 1 d .
H41 H 0.2098 0.9013 0.4236 0.044 Uiso 1 1 calc R
C42 C 0.1263(3) 1.0004(2) 0.4398(3) 0.0491(9) Uani 1 1 d .
H42 H 0.1288 0.9981 0.5017 0.059 Uiso 1 1 calc R
C43 C 0.0745(3) 1.0613(2) 0.3946(3) 0.0491(10) Uani 1 1 d .
H43 H 0.0414 1.0996 0.4260 0.059 Uiso 1 1 calc R
C44 C 0.0713(3) 1.06582(19) 0.3030(3) 0.0431(8) Uani 1 1 d .
H44 H 0.0366 1.1074 0.2731 0.052 Uiso 1 1 calc R
C45 C 0.1193(3) 1.00880(17) 0.2550(2) 0.0332(7) Uani 1 1 d .
H45 H 0.1176 1.0117 0.1932 0.040 Uiso 1 1 calc R
C50 C 0.1518(2) 0.75498(16) 0.2598(2) 0.0267(6) Uani 1 1 d .
C51 C 0.2068(3) 0.69183(18) 0.3006(2) 0.0326(7) Uani 1 1 d .
H51 H 0.2824 0.6933 0.3143 0.039 Uiso 1 1 calc R
C52 C 0.1476(3) 0.62729(19) 0.3204(2) 0.0405(8) Uani 1 1 d .
H52 H 0.1833 0.5850 0.3478 0.049 Uiso 1 1 calc R
C53 C 0.0355(3) 0.6254(2) 0.2994(2) 0.0419(8) Uani 1 1 d .
H53 H -0.0041 0.5818 0.3129 0.050 Uiso 1 1 calc R
C54 C -0.0183(3) 0.6880(2) 0.2584(3) 0.0432(8) Uani 1 1 d .
H54 H -0.0937 0.6860 0.2438 0.052 Uiso 1 1 calc R
C55 C 0.0397(3) 0.75322(19) 0.2391(2) 0.0356(7) Uani 1 1 d .
H55 H 0.0035 0.7957 0.2124 0.043 Uiso 1 1 calc R
C60 C 0.4049(2) 0.85195(17) 0.2579(2) 0.0286(6) Uani 1 1 d .
C61 C 0.4577(3) 0.9156(2) 0.2986(2) 0.0376(7) Uani 1 1 d .
H61 H 0.4179 0.9589 0.3128 0.045 Uiso 1 1 calc R
C62 C 0.5710(3) 0.9135(3) 0.3176(3) 0.0503(10) Uani 1 1 d .
H62 H 0.6073 0.9558 0.3446 0.060 Uiso 1 1 calc R
C63 C 0.6295(3) 0.8492(3) 0.2968(3) 0.0527(11) Uani 1 1 d .
H63 H 0.7051 0.8479 0.3107 0.063 Uiso 1 1 calc R
C64 C 0.5771(3) 0.7870(2) 0.2557(2) 0.0453(9) Uani 1 1 d .
H64 H 0.6177 0.7442 0.2411 0.054 Uiso 1 1 calc R
C65 C 0.4646(3) 0.78712(19) 0.2356(2) 0.0348(7) Uani 1 1 d .
H65 H 0.4294 0.7448 0.2077 0.042 Uiso 1 1 calc R
B1 B 0.2182(3) 0.85528(18) 0.0237(2) 0.0236(6) Uani 1 1 d .
F11 F 0.38095(15) 0.96800(10) 0.08341(13) 0.0341(4) Uani 1 1 d .
F12 F 0.59698(15) 0.95724(12) 0.09322(14) 0.0416(5) Uani 1 1 d .
F13 F 0.69400(16) 0.82641(14) 0.03706(16) 0.0512(5) Uani 1 1 d .
F14 F 0.56705(17) 0.70872(12) -0.03451(15) 0.0468(5) Uani 1 1 d .
F15 F 0.35104(15) 0.71980(10) -0.04994(13) 0.0344(4) Uani 1 1 d .
F21 F 0.24823(16) 0.83493(11) -0.16019(13) 0.0366(4) Uani 1 1 d .
F22 F 0.21366(18) 0.93570(15) -0.29416(14) 0.0516(6) Uani 1 1 d .
F23 F 0.12843(17) 1.07807(13) -0.26376(14) 0.0497(5) Uani 1 1 d .
F24 F 0.08382(18) 1.11714(11) -0.09641(15) 0.0467(5) Uani 1 1 d .
F25 F 0.11955(18) 1.01942(11) 0.03734(13) 0.0430(5) Uani 1 1 d .
F31 F 0.27161(14) 0.70492(10) 0.10454(12) 0.0315(4) Uani 1 1 d .
F32 F 0.14203(17) 0.58120(11) 0.10624(14) 0.0413(5) Uani 1 1 d .
F33 F -0.06697(17) 0.58671(12) 0.02707(15) 0.0461(5) Uani 1 1 d .
F34 F -0.13989(15) 0.71654(12) -0.05956(13) 0.0398(4) Uani 1 1 d .
F35 F -0.00695(14) 0.83580(11) -0.07660(13) 0.0353(4) Uani 1 1 d .
O1 O 0.19379(16) 0.88831(11) 0.11235(13) 0.0259(4) Uani 1 1 d .
Sb1 Sb 0.234483(15) 0.856811(10) 0.230028(12) 0.02395(7) Uani 1 1 d .

loop_
_atom_site_aniso_label
_atom_site_aniso_U_11
_atom_site_aniso_U_22
_atom_site_aniso_U_33
_atom_site_aniso_U_23
_atom_site_aniso_U_13
_atom_site_aniso_U_12
C10 0.0257(14) 0.0210(13) 0.0266(14) 0.0016(11) 0.0023(11) 0.0012(11)
C11 0.0295(14) 0.0250(14) 0.0273(14) 0.0023(11) 0.0032(11) 0.0017(12)
C12 0.0295(15) 0.0335(16) 0.0304(15) 0.0048(13) 0.0020(12) -0.0070(13)
C13 0.0226(14) 0.0445(18) 0.0358(17) 0.0080(14) 0.0047(12) 0.0023(13)
C14 0.0341(16) 0.0301(15) 0.0347(16) 0.0030(13) 0.0098(13) 0.0105(13)
C15 0.0275(14) 0.0248(13) 0.0286(14) -0.0009(12) 0.0040(11) -0.0002(12)
C20 0.0211(13) 0.0242(13) 0.0313(15) 0.0030(12) 0.0005(11) -0.0015(11)
C21 0.0247(14) 0.0305(15) 0.0346(16) 0.0014(13) 0.0014(12) -0.0012(12)
C22 0.0274(15) 0.0487(19) 0.0302(16) 0.0043(14) 0.0039(12) -0.0013(14)
C23 0.0270(15) 0.0423(18) 0.0378(17) 0.0181(15) 0.0019(13) -0.0003(14)
C24 0.0284(15) 0.0280(15) 0.0442(18) 0.0090(14) -0.0015(13) 0.0018(12)
C25 0.0301(15) 0.0285(14) 0.0314(15) 0.0036(13) 0.0016(12) 0.0024(12)
C30 0.0265(14) 0.0216(13) 0.0254(14) -0.0018(11) 0.0039(11) -0.0005(11)
C31 0.0246(14) 0.0264(14) 0.0285(14) -0.0023(12) 0.0038(11) 0.0028(11)
C32 0.0385(16) 0.0221(13) 0.0299(15) 0.0011(12) 0.0066(12) 0.0017(13)
C33 0.0376(16) 0.0277(15) 0.0339(16) -0.0025(13) 0.0069(13) -0.0078(13)
C34 0.0258(14) 0.0367(17) 0.0306(16) -0.0062(13) 0.0039(12) -0.0034(13)
C35 0.0296(15) 0.0249(14) 0.0291(15) -0.0001(12) 0.0032(12) 0.0037(12)
C40 0.0266(14) 0.0219(13) 0.0338(15) -0.0035(12) 0.0068(12) -0.0019(11)
C41 0.0434(18) 0.0316(16) 0.0378(17) -0.0028(14) 0.0127(14) -0.0045(14)
C42 0.058(2) 0.047(2) 0.046(2) -0.0142(18) 0.0243(18) -0.0143(19)
C43 0.0397(19) 0.0365(19) 0.075(3) -0.0236(19) 0.0237(19) -0.0055(16)
C44 0.0334(17) 0.0251(15) 0.071(3) -0.0068(16) 0.0067(17) 0.0008(14)
C45 0.0312(16) 0.0259(15) 0.0427(18) -0.0009(13) 0.0040(13) -0.0022(13)
C50 0.0311(15) 0.0213(13) 0.0285(15) 0.0021(11) 0.0060(12) -0.0027(12)
C51 0.0358(16) 0.0271(15) 0.0349(17) 0.0023(13) 0.0036(13) 0.0000(13)
C52 0.056(2) 0.0267(16) 0.0400(18) 0.0057(13) 0.0113(16) 0.0015(15)
C53 0.056(2) 0.0292(16) 0.0426(19) 0.0010(14) 0.0185(17) -0.0111(16)
C54 0.0349(18) 0.047(2) 0.048(2) 0.0009(17) 0.0091(15) -0.0111(16)
C55 0.0352(17) 0.0345(16) 0.0374(17) 0.0057(14) 0.0055(14) 0.0016(14)
C60 0.0269(14) 0.0296(15) 0.0290(14) 0.0046(12) 0.0016(11) -0.0010(12)
C61 0.0424(18) 0.0347(17) 0.0349(17) 0.0035(14) -0.0008(14) -0.0056(15)
C62 0.042(2) 0.059(2) 0.048(2) 0.0098(19) -0.0077(16) -0.0239(19)
C63 0.0292(17) 0.079(3) 0.049(2) 0.022(2) -0.0022(15) -0.0040(19)
C64 0.0314(17) 0.061(2) 0.044(2) 0.0171(18) 0.0051(15) 0.0120(17)
C65 0.0328(16) 0.0357(17) 0.0359(17) 0.0078(14) 0.0036(13) 0.0059(14)
B1 0.0248(15) 0.0192(13) 0.0265(15) 0.0003(12) 0.0012(12) 0.0039(12)
F11 0.0381(10) 0.0222(8) 0.0421(10) -0.0036(7) 0.0039(8) -0.0011(7)
F12 0.0334(10) 0.0444(11) 0.0464(11) 0.0001(9) -0.0001(8) -0.0134(9)
F13 0.0241(9) 0.0640(14) 0.0658(15) 0.0015(12) 0.0063(9) 0.0037(10)
F14 0.0401(11) 0.0425(11) 0.0600(14) -0.0048(10) 0.0163(10) 0.0160(9)
F15 0.0378(10) 0.0265(9) 0.0398(10) -0.0090(8) 0.0082(8) 0.0016(8)
F21 0.0403(10) 0.0359(10) 0.0342(10) -0.0048(8) 0.0060(8) 0.0038(8)
F22 0.0550(13) 0.0717(15) 0.0292(10) 0.0083(10) 0.0102(9) 0.0067(12)
F23 0.0454(11) 0.0547(13) 0.0485(12) 0.0283(11) 0.0017(9) 0.0019(10)
F24 0.0542(13) 0.0301(10) 0.0554(13) 0.0130(9) 0.0029(10) 0.0141(9)
F25 0.0611(13) 0.0320(10) 0.0365(10) 0.0042(8) 0.0071(9) 0.0202(9)
F31 0.0302(9) 0.0280(9) 0.0354(9) 0.0049(7) -0.0019(7) 0.0032(7)
F32 0.0488(11) 0.0252(9) 0.0496(12) 0.0095(8) 0.0037(9) 0.0005(8)
F33 0.0446(11) 0.0367(10) 0.0569(13) 0.0026(9) 0.0034(10) -0.0167(9)
F34 0.0269(9) 0.0478(11) 0.0437(11) -0.0019(9) -0.0016(8) -0.0054(8)
F35 0.0291(9) 0.0332(9) 0.0424(11) 0.0065(8) -0.0031(8) 0.0027(8)
O1 0.0279(10) 0.0209(9) 0.0288(10) 0.0003(8) 0.0024(8) 0.0054(8)
Sb1 0.02584(10) 0.01939(10) 0.02681(11) 0.00047(8) 0.00340(7) 0.00096(8)

loop_
_atom_type_symbol
_atom_type_description
_atom_type_scat_dispersion_real
_atom_type_scat_dispersion_imag
_atom_type_scat_source
C C 0.0033 0.0016 'International Tables Vol C Tables 4.2.6.8 and 6.1.1.4'
H H 0.0000 0.0000 'International Tables Vol C Tables 4.2.6.8 and 6.1.1.4'
B B 0.0013 0.0007 'International Tables Vol C Tables 4.2.6.8 and 6.1.1.4'
F F 0.0171 0.0103 'International Tables Vol C Tables 4.2.6.8 and 6.1.1.4'
O O 0.0106 0.0060 'International Tables Vol C Tables 4.2.6.8 and 6.1.1.4'
Sb Sb -0.5866 1.5461 'International Tables Vol C Tables 4.2.6.8 and 6.1.1.4'

loop_
_geom_angle_atom_site_label_1
_geom_angle_atom_site_label_2
_geom_angle_atom_site_label_3
_geom_angle
C15 C10 C11 113.0(3)
C15 C10 B1 128.2(3)
C11 C10 B1 118.7(2)
F11 C11 C12 115.4(3)
F11 C11 C10 119.5(3)
C12 C11 C10 125.1(3)
F12 C12 C13 120.4(3)
F12 C12 C11 120.6(3)
C13 C12 C11 118.9(3)
F13 C13 C12 120.4(3)
F13 C13 C14 120.3(3)
C12 C13 C14 119.2(3)
F14 C14 C13 119.7(3)
F14 C14 C15 120.7(3)
C13 C14 C15 119.6(3)
F15 C15 C14 114.9(3)
F15 C15 C10 121.1(3)
C14 C15 C10 124.0(3)
C25 C20 C21 113.5(3)
C25 C20 B1 127.8(3)
C21 C20 B1 118.6(3)
F21 C21 C22 116.4(3)
F21 C21 C20 119.0(3)
C22 C21 C20 124.5(3)
F22 C22 C23 120.1(3)
F22 C22 C21 120.7(3)
C23 C22 C21 119.2(3)
F23 C23 C24 120.6(3)
F23 C23 C22 120.4(3)
C24 C23 C22 119.0(3)
F24 C24 C23 119.7(3)
F24 C24 C25 120.4(3)
C23 C24 C25 119.9(3)
F25 C25 C20 121.2(3)
F25 C25 C24 114.9(3)
C20 C25 C24 123.9(3)
C31 C30 C35 112.8(3)
C31 C30 B1 121.7(3)
C35 C30 B1 124.3(3)
F31 C31 C32 115.2(3)
F31 C31 C30 118.9(3)
C32 C31 C30 125.8(3)
F32 C32 C33 119.3(3)
F32 C32 C31 121.9(3)
C33 C32 C31 118.7(3)
F33 C33 C32 120.8(3)
F33 C33 C34 120.1(3)
C32 C33 C34 119.0(3)
F34 C34 C33 119.0(3)
F34 C34 C35 121.1(3)
C33 C34 C35 120.0(3)
F35 C35 C34 115.5(3)
F35 C35 C30 120.9(3)
C34 C35 C30 123.6(3)
C41 C40 C45 121.3(3)
C41 C40 Sb1 119.3(2)
C45 C40 Sb1 119.4(2)
C40 C41 C42 119.0(3)
C43 C42 C41 120.2(4)
C42 C43 C44 120.5(3)
C43 C44 C45 120.5(3)
C44 C45 C40 118.6(3)
C55 C50 C51 120.8(3)
C55 C50 Sb1 117.4(2)
C51 C50 Sb1 121.9(2)
C52 C51 C50 119.2(3)
C51 C52 C53 120.1(3)
C52 C53 C54 120.4(3)
C55 C54 C53 120.2(3)
C54 C55 C50 119.4(3)
C61 C60 C65 120.6(3)
C61 C60 Sb1 118.1(2)
C65 C60 Sb1 121.3(2)
C60 C61 C62 119.0(3)
C63 C62 C61 120.3(4)
C64 C63 C62 120.4(3)
C63 C64 C65 120.9(4)
C64 C65 C60 118.8(3)
O1 B1 C30 104.9(2)
O1 B1 C20 108.3(2)
C30 B1 C20 113.0(2)
O1 B1 C10 110.3(2)
C30 B1 C10 116.0(2)
C20 B1 C10 104.2(2)
B1 O1 Sb1 131.97(17)
O1 Sb1 C40 100.81(10)
O1 Sb1 C60 111.95(10)
C40 Sb1 C60 110.08(12)
O1 Sb1 C50 110.75(10)
C40 Sb1 C50 107.79(12)
C60 Sb1 C50 114.51(11)

loop_
_geom_bond_atom_site_label_1
_geom_bond_atom_site_label_2
_geom_bond_distance
C10 C15 1.389(4)
C10 C11 1.396(4)
C10 B1 1.659(4)
C11 F11 1.352(3)
C11 C12 1.378(4)
C12 F12 1.343(4)
C12 C13 1.372(5)
C13 F13 1.336(4)
C13 C14 1.382(5)
C14 F14 1.344(4)
C14 C15 1.385(4)
C15 F15 1.349(3)
C20 C25 1.384(4)
C20 C21 1.386(4)
C20 B1 1.653(4)
C21 F21 1.350(4)
C21 C22 1.380(4)
C22 F22 1.351(4)
C22 C23 1.378(5)
C23 F23 1.339(4)
C23 C24 1.365(5)
C24 F24 1.343(4)
C24 C25 1.385(4)
C25 F25 1.353(4)
C30 C31 1.384(4)
C30 C35 1.396(4)
C30 B1 1.647(4)
C31 F31 1.366(3)
C31 C32 1.372(4)
C32 F32 1.348(3)
C32 C33 1.371(5)
C33 F33 1.350(4)
C33 C34 1.377(4)
C34 F34 1.349(3)
C34 C35 1.380(4)
C35 F35 1.346(3)
C40 C41 1.386(5)
C40 C45 1.391(4)
C40 Sb1 2.090(3)
C41 C42 1.387(5)
C42 C43 1.378(6)
C43 C44 1.378(6)
C44 C45 1.386(5)
C50 C55 1.380(4)
C50 C51 1.397(4)
C50 Sb1 2.102(3)
C51 C52 1.379(5)
C52 C53 1.381(5)
C53 C54 1.383(5)
C54 C55 1.379(5)
C60 C61 1.390(4)
C60 C65 1.398(4)
C60 Sb1 2.092(3)
C61 C62 1.391(5)
C62 C63 1.376(6)
C63 C64 1.372(6)
C64 C65 1.382(5)
B1 O1 1.508(4)
O1 Sb1 1.877(2)
